data_7200016
loop_
_publ_author_name
'Kendrick, John'
'Gourlay, Matthew D.'
'Neumann, Marcus A.'
'Leusen, Frank J. J.'

_publ_section_title
;
 Predicting spontaneous racemate resolution using recent developments in
 crystal structure prediction
;
_journal_issue 11
_journal_name_full CrystEngComm
_journal_page_first 2391
_journal_page_last 2399
_journal_paper_doi 10.1039/b909038j
_journal_volume 11
_journal_year 2009
_space_group_IT_number 2
_symmetry_cell_setting triclinic
_symmetry_Int_Tables_number 2
_symmetry_space_group_name_Hall '-P 1'
_symmetry_space_group_name_H-M 'P -1'
_cell_angle_alpha 116.837720
_cell_angle_beta 95.902767
_cell_angle_gamma 125.414361
_cell_length_a 7.670495
_cell_length_b 9.284406
_cell_length_c 13.304131
_cell_volume 596.219
_cod_data_source_file 23HTP_racemic.cif
_cod_data_source_block 23HTP_R_7
_cod_struct_determination_method theoretical
_cod_database_code 7200016

loop_
_symmetry_equiv_pos_site_id
_symmetry_equiv_pos_as_xyz
1 x,y,z
2 -x,-y,-z

loop_
_atom_site_label
_atom_site_type_symbol
_atom_site_fract_x
_atom_site_fract_y
_atom_site_fract_z
C1 C 0.345686 0.408595 0.183568
C2 C 0.088697 0.235309 0.162189
C3 C 0.062542 0.384886 0.258162
N4 N 0.320977 0.574508 0.368948
C5 C 0.510301 0.604221 0.331654
O6 O 0.376748 0.714805 0.485037
C7 C -0.003691 0.473822 0.205290
C8 C -0.207872 0.319894 0.081185
H9 H -0.316176 0.138955 0.020982
C10 C -0.271402 0.398642 0.033280
H11 H -0.429816 0.278089 -0.063519
C12 C -0.133617 0.629369 0.106715
H13 H -0.181115 0.692678 0.070221
C14 C 0.072427 0.784403 0.229963
O15 O 0.205465 1.009257 0.298883
C16 C 0.134803 0.705649 0.279290
H17 H 0.292930 0.828324 0.376269
C18 C -0.115721 0.272445 0.301274
C19 C 0.693439 0.839816 0.367795
C20 C 0.642518 0.571682 0.399601
H21 H 0.420447 0.337699 0.147852
H22 H 0.337846 0.473469 0.133626
H23 H -0.058162 0.117019 0.061462
H24 H 0.080891 0.136117 0.188549
H25 H 0.354658 1.105654 0.383353
H26 H -0.103091 0.395233 0.381330
H27 H -0.306151 0.135279 0.219922
H28 H -0.073882 0.201111 0.333607
H29 H 0.597557 0.863601 0.320676
H30 H 0.796372 0.974823 0.473253
H31 H 0.826518 0.858240 0.336139
H32 H 0.732347 0.693465 0.505612
H33 H 0.513421 0.398833 0.368177
H34 H 0.785150 0.599950 0.374235
